data_2206733
loop_
_publ_author_name
'Liliana Dobrza\'nska'

_publ_section_title
;
 1,2,3-Trihydroxybenzene--pyrimidine (1/1)
;
_journal_coeditor_code KP6057
_journal_issue 9
_journal_name_full 'Acta Crystallographica Section E'
_journal_page_first o2981
_journal_page_last o2983
_journal_paper_doi 10.1107/S1600536805026012
_journal_volume 61
_journal_year 2005
_chemical_formula_moiety 'C6 H6 O3, C4 H4 N2'
_chemical_formula_sum 'C10 H10 N2 O3'
_chemical_formula_weight 206.20
_chemical_name_systematic
;
1,2,3-trihydroxybenzene:pyrimidine
;
_space_group_IT_number 14
_symmetry_cell_setting monoclinic
_symmetry_space_group_name_Hall '-P 2ybc'
_symmetry_space_group_name_H-M 'P 1 21/c 1'
_atom_sites_solution_hydrogens geom
_atom_sites_solution_primary direct
_atom_sites_solution_secondary difmap
_audit_creation_method SHELXL-97
_cell_angle_alpha 90.00
_cell_angle_beta 94.051(3)
_cell_angle_gamma 90.00
_cell_formula_units_Z 4
_cell_length_a 6.5952(9)
_cell_length_b 13.7481(19)
_cell_length_c 10.5778(15)
_cell_measurement_reflns_used 2112
_cell_measurement_temperature 173(2)
_cell_measurement_theta_max 27.10
_cell_measurement_theta_min 2.96
_cell_volume 956.7(2)
_computing_cell_refinement 'SAINT (Bruker, 2002)'
_computing_data_collection 'SMART (Bruker, 2001)'
_computing_data_reduction SAINT
_computing_molecular_graphics 'X-Seed (Atwood & Barbour, 2003; Barbour, 2001)'
_computing_publication_material X-Seed
_computing_structure_refinement 'SHELXL97 (Sheldrick, 1997)'
_computing_structure_solution 'SHELXS97 (Sheldrick, 1997)'
_diffrn_ambient_temperature 173(2)
_diffrn_measured_fraction_theta_full 0.995
_diffrn_measured_fraction_theta_max 0.995
_diffrn_measurement_device_type 'Bruker APEX CCD area-detector'
_diffrn_measurement_method \w
_diffrn_radiation_monochromator graphite
_diffrn_radiation_source 'fine-focus sealed tube'
_diffrn_radiation_type MoK\a
_diffrn_radiation_wavelength 0.71073
_diffrn_reflns_av_R_equivalents 0.0300
_diffrn_reflns_av_sigmaI/netI 0.0418
_diffrn_reflns_limit_h_max 8
_diffrn_reflns_limit_h_min -8
_diffrn_reflns_limit_k_max 16
_diffrn_reflns_limit_k_min -17
_diffrn_reflns_limit_l_max 13
_diffrn_reflns_limit_l_min -8
_diffrn_reflns_number 5916
_diffrn_reflns_theta_full 27.10
_diffrn_reflns_theta_max 27.10
_diffrn_reflns_theta_min 2.96
_diffrn_standards_number 0
_exptl_absorpt_coefficient_mu 0.108
_exptl_absorpt_correction_T_max 0.9788
_exptl_absorpt_correction_T_min 0.7447
_exptl_absorpt_correction_type multi-scan
_exptl_absorpt_process_details '(SADABS; Sheldrick, 1997)'
_exptl_crystal_colour colourless
_exptl_crystal_density_diffrn 1.432
_exptl_crystal_density_method 'not measured'
_exptl_crystal_description block
_exptl_crystal_F_000 432
_exptl_crystal_size_max 0.30
_exptl_crystal_size_mid 0.25
_exptl_crystal_size_min 0.20
_refine_diff_density_max 1.017
_refine_diff_density_min -0.269
_refine_ls_extinction_method none
_refine_ls_goodness_of_fit_ref 1.027
_refine_ls_hydrogen_treatment constr
_refine_ls_matrix_type full
_refine_ls_number_parameters 137
_refine_ls_number_reflns 2112
_refine_ls_number_restraints 0
_refine_ls_restrained_S_all 1.027
_refine_ls_R_factor_all 0.0817
_refine_ls_R_factor_gt 0.0523
_refine_ls_shift/su_max 0.000
_refine_ls_shift/su_mean 0.000
_refine_ls_structure_factor_coef Fsqd
_refine_ls_weighting_details 'calc w = 1/[\s^2^(Fo^2^)+(0.0584P)^2^+0.0000P] where P=(Fo^2^+2Fc^2^)/3'
_refine_ls_weighting_scheme calc
_refine_ls_wR_factor_gt 0.1467
_refine_ls_wR_factor_ref 0.1633
_reflns_number_gt 1415
_reflns_number_total 2112
_reflns_threshold_expression 'I > 2 sigma (I)'
_cod_data_source_file kp6057.cif
_cod_data_source_block I
_cod_original_sg_symbol_Hall '-P2ybc '
_cod_original_sg_symbol_H-M P21/c
_cod_database_code 2206733
_cod_database_fobs_code 2206733

loop_
_symmetry_equiv_pos_as_xyz
'x, y, z'
'-x, y+1/2, -z+1/2'
'-x, -y, -z'
'x, -y-1/2, z-1/2'

loop_
_atom_site_label
_atom_site_fract_x
_atom_site_fract_y
_atom_site_fract_z
_atom_site_U_iso_or_equiv
_atom_site_adp_type
_atom_site_calc_flag
_atom_site_refinement_flags
_atom_site_occupancy
_atom_site_type_symbol
O1 0.1911(2) 0.43273(12) 0.60380(15) 0.0392(5) Uani d . 1 O
H1 0.1915 0.4200 0.5262 0.047 Uiso calc R 1 H
O2 0.1300(2) 0.46508(12) 0.85521(14) 0.0343(4) Uani d . 1 O
H2 0.2265 0.4838 0.8135 0.041 Uiso calc R 1 H
N2 0.5207(3) 0.43685(13) 0.21608(17) 0.0296(5) Uani d . 1 N
N1 0.2772(3) 0.38391(14) 0.35728(18) 0.0330(5) Uani d . 1 N
O3 -0.2156(3) 0.39222(13) 0.95192(17) 0.0435(5) Uani d . 1 O
H3 -0.1404 0.4369 0.9825 0.052 Uiso calc R 1 H
C2 -0.0086(3) 0.41519(15) 0.7770(2) 0.0274(5) Uani d . 1 C
C1 0.0170(3) 0.39868(15) 0.6491(2) 0.0286(5) Uani d . 1 C
C9 0.2296(3) 0.34766(16) 0.1375(2) 0.0317(5) Uani d . 1 C
H9 0.1525 0.3181 0.0686 0.038 Uiso calc R 1 H
C8 0.1681(3) 0.34391(16) 0.2592(2) 0.0334(5) Uani d . 1 C
H8 0.0443 0.3119 0.2740 0.040 Uiso calc R 1 H
C3 -0.1830(3) 0.38006(16) 0.8283(2) 0.0316(5) Uani d . 1 C
C10 0.4084(3) 0.39646(16) 0.1204(2) 0.0297(5) Uani d . 1 C
H10 0.4531 0.4015 0.0373 0.036 Uiso calc R 1 H
C7 0.4477(4) 0.42815(16) 0.3298(2) 0.0322(5) Uani d . 1 C
H7 0.5262 0.4567 0.3988 0.039 Uiso calc R 1 H
C6 -0.1310(3) 0.34815(16) 0.5741(2) 0.0355(6) Uani d . 1 C
H6 -0.1132 0.3369 0.4870 0.043 Uiso calc R 1 H
C5 -0.3014(4) 0.31500(18) 0.6268(3) 0.0407(6) Uani d . 1 C
H5 -0.4028 0.2816 0.5754 0.049 Uiso calc R 1 H
C4 -0.3279(4) 0.32936(17) 0.7536(3) 0.0406(6) Uani d . 1 C
H4 -0.4453 0.3045 0.7895 0.049 Uiso calc R 1 H

loop_
_atom_site_aniso_label
_atom_site_aniso_U_11
_atom_site_aniso_U_22
_atom_site_aniso_U_33
_atom_site_aniso_U_12
_atom_site_aniso_U_13
_atom_site_aniso_U_23
O1 0.0340(9) 0.0600(11) 0.0244(9) -0.0174(8) 0.0090(7) -0.0070(8)
O2 0.0270(8) 0.0527(10) 0.0239(8) -0.0082(7) 0.0076(6) -0.0015(7)
N2 0.0279(9) 0.0326(10) 0.0291(11) -0.0031(7) 0.0073(8) -0.0033(8)
N1 0.0316(10) 0.0379(11) 0.0304(11) -0.0063(8) 0.0075(8) -0.0015(8)
O3 0.0428(10) 0.0523(11) 0.0368(10) -0.0084(8) 0.0127(8) -0.0031(8)
C2 0.0244(11) 0.0265(10) 0.0317(12) 0.0001(8) 0.0035(9) 0.0024(9)
C1 0.0242(11) 0.0295(11) 0.0322(12) 0.0006(9) 0.0041(9) 0.0021(9)
C9 0.0313(12) 0.0355(12) 0.0283(12) -0.0019(9) 0.0026(10) -0.0028(9)
C8 0.0280(11) 0.0336(12) 0.0392(14) -0.0073(9) 0.0068(10) -0.0023(10)
C3 0.0318(12) 0.0293(11) 0.0349(13) 0.0037(9) 0.0121(10) 0.0026(9)
C10 0.0296(12) 0.0323(11) 0.0280(12) 0.0023(9) 0.0071(9) -0.0007(9)
C7 0.0318(12) 0.0374(12) 0.0276(12) -0.0056(9) 0.0036(10) -0.0047(10)
C6 0.0313(12) 0.0354(12) 0.0395(13) -0.0013(10) 0.0012(10) -0.0050(10)
C5 0.0327(13) 0.0387(13) 0.0508(16) -0.0084(10) 0.0041(11) -0.0110(11)
C4 0.0289(12) 0.0347(12) 0.0599(17) -0.0093(10) 0.0149(12) 0.0008(12)

loop_
_atom_type_symbol
_atom_type_description
_atom_type_scat_dispersion_real
_atom_type_scat_dispersion_imag
_atom_type_scat_source
C C 0.0033 0.0016 'International Tables Vol C Tables 4.2.6.8 and 6.1.1.4'
H H 0.0000 0.0000 'International Tables Vol C Tables 4.2.6.8 and 6.1.1.4'
N N 0.0061 0.0033 'International Tables Vol C Tables 4.2.6.8 and 6.1.1.4'
O O 0.0106 0.0060 'International Tables Vol C Tables 4.2.6.8 and 6.1.1.4'

loop_
_geom_angle_atom_site_label_1
_geom_angle_atom_site_label_2
_geom_angle_atom_site_label_3
_geom_angle
C1 O1 H1 109.5
C2 O2 H2 109.5
C7 N2 C10 115.54(18)
C7 N1 C8 115.8(2)
C3 O3 H3 109.5
O2 C2 C1 123.05(18)
O2 C2 C3 118.13(19)
C1 C2 C3 118.8(2)
O1 C1 C2 116.71(19)
O1 C1 C6 123.0(2)
C2 C1 C6 120.2(2)
C10 C9 C8 116.8(2)
C10 C9 H9 121.6
C8 C9 H9 121.6
N1 C8 C9 122.1(2)
N1 C8 H8 118.9
C9 C8 H8 118.9
O3 C3 C4 117.7(2)
O3 C3 C2 121.8(2)
C4 C3 C2 120.5(2)
N2 C10 C9 122.6(2)
N2 C10 H10 118.7
C9 C10 H10 118.7
N1 C7 N2 127.2(2)
N1 C7 H7 116.4
N2 C7 H7 116.4
C5 C6 C1 119.7(2)
C5 C6 H6 120.2
C1 C6 H6 120.2
C6 C5 C4 120.9(2)
C6 C5 H5 119.6
C4 C5 H5 119.6
C5 C4 C3 119.8(2)
C5 C4 H4 120.1
C3 C4 H4 120.1

loop_
_geom_bond_atom_site_label_1
_geom_bond_atom_site_label_2
_geom_bond_distance
O1 C1 1.358(3)
O1 H1 0.8400
O2 C2 1.373(3)
O2 H2 0.8400
N2 C7 1.332(3)
N2 C10 1.332(3)
N1 C7 1.329(3)
N1 C8 1.338(3)
O3 C3 1.351(3)
O3 H3 0.8400
C2 C1 1.394(3)
C2 C3 1.393(3)
C1 C6 1.398(3)
C9 C10 1.380(3)
C9 C8 1.378(3)
C9 H9 0.9500
C8 H8 0.9500
C3 C4 1.385(3)
C10 H10 0.9500
C7 H7 0.9500
C6 C5 1.368(3)
C6 H6 0.9500
C5 C4 1.378(4)
C5 H5 0.9500
C4 H4 0.9500

loop_
_geom_hbond_atom_site_label_D
_geom_hbond_atom_site_label_H
_geom_hbond_atom_site_label_A
_geom_hbond_site_symmetry_A
_geom_hbond_distance_DH
_geom_hbond_distance_HA
_geom_hbond_distance_DA
_geom_hbond_angle_DHA
O1 H1 N1 1_555 0.840 1.975 2.790(3) 163.28
O2 H2 N2 3_666 0.840 2.035 2.818(2) 154.72
O3 H3 O2 3_567 0.840 2.180 2.858(2) 137.75

loop_
_geom_torsion_atom_site_label_1
_geom_torsion_atom_site_label_2
_geom_torsion_atom_site_label_3
_geom_torsion_atom_site_label_4
_geom_torsion
O2 C2 C1 O1 1.5(3)
C3 C2 C1 O1 -178.84(19)
O2 C2 C1 C6 -179.3(2)
C3 C2 C1 C6 0.3(3)
C7 N1 C8 C9 0.5(3)
C10 C9 C8 N1 -1.2(3)
O2 C2 C3 O3 -1.4(3)
C1 C2 C3 O3 178.9(2)
O2 C2 C3 C4 179.9(2)
C1 C2 C3 C4 0.2(3)
C7 N2 C10 C9 -0.8(3)
C8 C9 C10 N2 1.3(3)
C8 N1 C7 N2 0.1(4)
C10 N2 C7 N1 0.1(3)
O1 C1 C6 C5 179.2(2)
C2 C1 C6 C5 0.1(3)
C1 C6 C5 C4 -1.1(4)
C6 C5 C4 C3 1.6(4)
O3 C3 C4 C5 -180.0(2)
C2 C3 C4 C5 -1.2(4)

loop_
_cod_related_entry_id
_cod_related_entry_database
_cod_related_entry_code
1 ChemSpider 28580038
